data_2206878
loop_
_publ_author_name
'Ali, Hapipah M.'
'Abdul Halim, Siti Nadiah'
'Ng, Seik Weng'

_publ_section_title
;
 Isatin 3-benzoylhydrazone: an orthorhombic form
;
_journal_coeditor_code BT6734
_journal_issue 10
_journal_name_full 'Acta Crystallographica Section E'
_journal_page_first o3287
_journal_page_last o3288
_journal_paper_doi 10.1107/S1600536805028709
_journal_volume 61
_journal_year 2005
_chemical_formula_iupac 'C15 H11 N3 O2'
_chemical_formula_moiety 'C15 H11 N3 O2'
_chemical_formula_sum 'C15 H11 N3 O2'
_chemical_formula_weight 265.27
_chemical_name_common
;
Isatin 3-benzoylhydrazone
;
_chemical_name_systematic
;
2-oxo-2,3-dihydro-1H-indole-3-carbaldehyde benzoylhydrazone
;
_space_group_IT_number 33
_symmetry_cell_setting orthorhombic
_symmetry_space_group_name_Hall 'P 2c -2n'
_symmetry_space_group_name_H-M 'P n a 21'
_atom_sites_solution_hydrogens geom
_atom_sites_solution_primary direct
_atom_sites_solution_secondary difmap
_audit_creation_method SHELXL-97
_cell_angle_alpha 90.00
_cell_angle_beta 90.00
_cell_angle_gamma 90.00
_cell_formula_units_Z 4
_cell_length_a 8.0023(9)
_cell_length_b 28.549(3)
_cell_length_c 5.2574(6)
_cell_measurement_reflns_used 928
_cell_measurement_temperature 295(2)
_cell_measurement_theta_max 25.7
_cell_measurement_theta_min 2.5
_cell_volume 1201.1(2)
_computing_cell_refinement 'SAINT (Bruker, 2000)'
_computing_data_collection 'SMART (Bruker, 2000)'
_computing_data_reduction SAINT
_computing_molecular_graphics 'ORTEPII (Johnson, 1976)'
_computing_publication_material SHELXL97
_computing_structure_refinement 'SHELXL97 (Sheldrick, 1997)'
_computing_structure_solution 'SHELXS97 (Sheldrick, 1997)'
_diffrn_ambient_temperature 295(2)
_diffrn_measured_fraction_theta_full 0.99
_diffrn_measured_fraction_theta_max 0.99
_diffrn_measurement_device_type 'Bruker SMART area-detector diffractometer'
_diffrn_measurement_method '\f and \w scan'
_diffrn_radiation_monochromator graphite
_diffrn_radiation_source 'fine-focus sealed tube'
_diffrn_radiation_type MoK\a
_diffrn_radiation_wavelength 0.71073
_diffrn_reflns_av_R_equivalents 0.033
_diffrn_reflns_av_sigmaI/netI 0.028
_diffrn_reflns_limit_h_max 10
_diffrn_reflns_limit_h_min -8
_diffrn_reflns_limit_k_max 36
_diffrn_reflns_limit_k_min -36
_diffrn_reflns_limit_l_max 5
_diffrn_reflns_limit_l_min -6
_diffrn_reflns_number 6999
_diffrn_reflns_theta_full 27.1
_diffrn_reflns_theta_max 27.1
_diffrn_reflns_theta_min 1.4
_diffrn_standards_decay_% 0
_diffrn_standards_interval_count 0
_diffrn_standards_interval_time 0
_diffrn_standards_number 0
_exptl_absorpt_coefficient_mu 0.101
_exptl_absorpt_correction_type none
_exptl_crystal_colour Yellow--orange
_exptl_crystal_density_diffrn 1.467
_exptl_crystal_density_method 'not measured'
_exptl_crystal_description Block
_exptl_crystal_F_000 552
_exptl_crystal_size_max 0.34
_exptl_crystal_size_mid 0.21
_exptl_crystal_size_min 0.15
_refine_diff_density_max 0.53
_refine_diff_density_min -0.29
_refine_ls_abs_structure_details 'Flack parameter not calculated.'
_refine_ls_extinction_method none
_refine_ls_goodness_of_fit_ref 1.08
_refine_ls_hydrogen_treatment constr
_refine_ls_matrix_type full
_refine_ls_number_parameters 181
_refine_ls_number_reflns 1463
_refine_ls_number_restraints 10
_refine_ls_restrained_S_all 1.08
_refine_ls_R_factor_all 0.079
_refine_ls_R_factor_gt 0.058
_refine_ls_shift/su_max 0.001
_refine_ls_shift/su_mean <0.001
_refine_ls_structure_factor_coef Fsqd
_refine_ls_weighting_details 'calc w=1/[\s^2^(Fo^2^)+(0.1317P)^2^+0.2812P] where P=(Fo^2^+2Fc^2^)/3'
_refine_ls_weighting_scheme calc
_refine_ls_wR_factor_gt 0.166
_refine_ls_wR_factor_ref 0.191
_reflns_number_gt 1176
_reflns_number_total 1463
_reflns_threshold_expression I>2\s(I)
_cod_data_source_file bt6734.cif
_cod_data_source_block I
_cod_depositor_comments
;
The following automatic conversions were performed:
'_symmetry_cell_setting' value 'Orthorhombic' changed to 'orthorhombic'
according to '/home/saulius/struct/CIF-dictionaries/cif_core.dic'
dictionary named 'cif_core.dic' version 2.4.1 from
2010-06-29.

'_exptl_absorpt_correction_type' value 'None' changed to
'none' according to '/home/saulius/struct/CIF-dictionaries/cif_core.dic'
dictionary named 'cif_core.dic' version 2.4.1 from 2010-06-29.

Automatic conversion script
Id: cif_fix_enum 1527 2010-12-29 10:47:43Z saulius 

The following automatic conversions were performed:

'_symmetry_cell_setting' value 'Orthorhombic' changed to
'orthorhombic' according to
/home/saulius/struct/CIF-dictionaries/cif_core.dic dictionary named
'cif_core.dic' version 2.4.1 from
2010-06-29.

'_exptl_absorpt_correction_type' value 'None' changed to
'none' according to
/home/saulius/struct/CIF-dictionaries/cif_core.dic dictionary named
'cif_core.dic' version 2.4.1 from 2010-06-29.

Automatic conversion script
Id: cif_fix_values 1715 2011-07-08 13:25:40Z adriana 
;
_cod_database_code 2206878
_cod_database_fobs_code 2206878

loop_
_symmetry_equiv_pos_as_xyz
'x, y, z'
'-x, -y, z+1/2'
'-x+1/2, y+1/2, z+1/2'
'x+1/2, -y+1/2, z'

loop_
_atom_site_label
_atom_site_fract_x
_atom_site_fract_y
_atom_site_fract_z
_atom_site_U_iso_or_equiv
_atom_site_adp_type
_atom_site_calc_flag
_atom_site_refinement_flags
_atom_site_occupancy
_atom_site_type_symbol
O1 0.9079(4) 0.64394(9) 0.5000(9) 0.0551(9) Uani d . 1 O
O2 0.5986(4) 0.71442(10) 1.2189(9) 0.0499(8) Uani d . 1 O
N1 0.7807(4) 0.67794(11) 0.8348(10) 0.0419(8) Uani d . 1 N
H1n 0.7250 0.6740 0.9730 0.050 Uiso calc R 1 H
N2 0.8179(4) 0.72247(11) 0.7520(9) 0.0399(8) Uani d . 1 N
N3 0.6094(4) 0.79527(11) 1.1946(9) 0.0419(8) Uani d . 1 N
H3n 0.5486 0.8023 1.3239 0.050 Uiso calc R 1 H
C1 0.7871(5) 0.59389(11) 0.8110(8) 0.0451(11) Uani d D 1 C
C2 0.8561(6) 0.55486(12) 0.6924(7) 0.0629(14) Uani d D 1 C
H2 0.9284 0.5584 0.5552 0.075 Uiso calc R 1 H
C3 0.8157(7) 0.51022(13) 0.7820(10) 0.085(2) Uani d D 1 C
H3 0.8590 0.4839 0.7010 0.102 Uiso calc R 1 H
C4 0.7118(6) 0.50472(12) 0.9899(10) 0.0667(16) Uani d D 1 C
H4 0.6873 0.4749 1.0502 0.080 Uiso calc R 1 H
C5 0.6448(6) 0.54334(14) 1.1072(7) 0.0759(18) Uani d D 1 C
H5 0.5736 0.5394 1.2454 0.091 Uiso calc R 1 H
C6 0.6823(6) 0.58848(12) 1.0217(10) 0.0582(12) Uani d D 1 C
H6 0.6382 0.6145 1.1038 0.070 Uiso calc R 1 H
C7 0.8314(5) 0.64071(13) 0.6995(11) 0.0396(10) Uani d . 1 C
C8 0.7545(5) 0.75561(12) 0.8866(10) 0.0350(9) Uani d . 1 C
C9 0.6446(5) 0.75100(14) 1.1214(10) 0.0390(9) Uani d . 1 C
C10 0.6841(4) 0.82823(12) 1.0342(11) 0.0363(8) Uani d . 1 C
C11 0.6762(5) 0.87673(14) 1.0456(12) 0.0456(10) Uani d . 1 C
H11 0.6189 0.8920 1.1753 0.055 Uiso calc R 1 H
C12 0.7573(6) 0.90155(14) 0.8557(12) 0.0494(11) Uani d . 1 C
H12 0.7518 0.9341 0.8571 0.059 Uiso calc R 1 H
C13 0.8460(5) 0.87959(13) 0.6644(11) 0.0458(10) Uani d . 1 C
H13 0.8986 0.8974 0.5397 0.055 Uiso calc R 1 H
C14 0.8569(4) 0.83080(13) 0.6578(11) 0.0417(10) Uani d . 1 C
H14 0.9188 0.8157 0.5326 0.050 Uiso calc R 1 H
C15 0.7734(5) 0.80574(13) 0.8417(10) 0.0374(8) Uani d . 1 C

loop_
_atom_site_aniso_label
_atom_site_aniso_U_11
_atom_site_aniso_U_22
_atom_site_aniso_U_33
_atom_site_aniso_U_12
_atom_site_aniso_U_13
_atom_site_aniso_U_23
O1 0.073(2) 0.0388(15) 0.053(2) -0.0012(14) 0.0181(18) -0.0018(15)
O2 0.0633(18) 0.0391(14) 0.0474(19) -0.0043(12) 0.0125(17) 0.0069(14)
N1 0.0498(17) 0.0287(15) 0.047(2) -0.0036(13) 0.0079(17) 0.0020(16)
N2 0.0459(17) 0.0290(15) 0.045(2) -0.0013(13) 0.0022(16) -0.0018(15)
N3 0.0535(19) 0.0367(16) 0.035(2) 0.0060(13) 0.0046(17) -0.0025(15)
C1 0.046(2) 0.034(2) 0.056(3) -0.0049(16) -0.005(2) 0.001(2)
C2 0.081(3) 0.037(2) 0.071(4) 0.000(2) -0.001(3) -0.005(3)
C3 0.127(5) 0.033(2) 0.096(6) 0.002(3) -0.028(5) 0.003(3)
C4 0.090(3) 0.029(2) 0.081(4) -0.015(2) -0.024(4) 0.018(3)
C5 0.085(4) 0.062(3) 0.081(5) -0.023(3) -0.006(3) 0.024(3)
C6 0.061(3) 0.044(2) 0.069(3) -0.006(2) 0.001(3) 0.011(3)
C7 0.0409(19) 0.0311(18) 0.047(3) -0.0011(14) -0.001(2) 0.0017(18)
C8 0.0385(18) 0.0281(17) 0.038(2) -0.0004(15) 0.0001(18) -0.0014(18)
C9 0.043(2) 0.0364(18) 0.038(2) 0.0016(16) 0.0020(18) 0.0003(17)
C10 0.0410(18) 0.0308(17) 0.037(2) -0.0006(15) -0.0051(18) -0.0033(18)
C11 0.054(2) 0.0359(19) 0.047(3) 0.0062(17) -0.002(2) -0.004(2)
C12 0.059(2) 0.0331(19) 0.056(3) -0.0010(18) -0.004(2) 0.000(2)
C13 0.055(2) 0.035(2) 0.048(3) -0.0061(17) 0.003(2) 0.002(2)
C14 0.045(2) 0.0367(19) 0.044(2) -0.0017(16) 0.000(2) -0.001(2)
C15 0.0429(18) 0.0327(17) 0.037(2) 0.0001(15) -0.0041(17) -0.0011(19)

loop_
_atom_type_symbol
_atom_type_description
_atom_type_scat_dispersion_real
_atom_type_scat_dispersion_imag
_atom_type_scat_source
C C 0.0033 0.0000 'International Tables Vol C Tables 4.2.6.8 and 6.1.1.4'
H H 0.0000 0.0000 'International Tables Vol C Tables 4.2.6.8 and 6.1.1.4'
N N 0.0061 0.0000 'International Tables Vol C Tables 4.2.6.8 and 6.1.1.4'
O O 0.0106 0.0000 'International Tables Vol C Tables 4.2.6.8 and 6.1.1.4'

loop_
_geom_angle_atom_site_label_1
_geom_angle_atom_site_label_2
_geom_angle_atom_site_label_3
_geom_angle
_geom_angle_publ_flag
C7 N1 N2 119.9(4) no
C7 N1 H1n 120.0 no
N2 N1 H1n 120.0 no
C8 N2 N1 114.9(4) no
C9 N3 C10 111.6(3) no
C9 N3 H3n 124.2 no
C10 N3 H3n 124.2 no
C2 C1 C6 120.3(3) no
C2 C1 C7 116.4(3) no
C6 C1 C7 123.3(3) no
C1 C2 C3 119.2(4) no
C1 C2 H2 120.4 no
C3 C2 H2 120.4 no
C4 C3 C2 120.7(4) no
C4 C3 H3 119.7 no
C2 C3 H3 119.7 no
C5 C4 C3 119.9(3) no
C5 C4 H4 120.0 no
C3 C4 H4 120.0 no
C4 C5 C6 120.8(4) no
C4 C5 H5 119.6 no
C6 C5 H5 119.6 no
C5 C6 C1 119.1(4) no
C5 C6 H6 120.5 no
C1 C6 H6 120.5 no
O1 C7 N1 123.3(4) no
O1 C7 C1 121.5(4) no
N1 C7 C1 115.3(4) no
N2 C8 C15 126.3(4) no
N2 C8 C9 127.7(3) no
C15 C8 C9 106.0(3) no
O2 C9 N3 128.2(4) no
O2 C9 C8 126.1(4) no
N3 C9 C8 105.7(3) no
C11 C10 C15 120.9(4) no
C11 C10 N3 128.8(4) no
C15 C10 N3 110.3(3) no
C12 C11 C10 117.3(4) no
C12 C11 H11 121.4 no
C10 C11 H11 121.4 no
C13 C12 C11 122.2(4) no
C13 C12 H12 118.9 no
C11 C12 H12 118.9 no
C12 C13 C14 120.2(4) no
C12 C13 H13 119.9 no
C14 C13 H13 119.9 no
C15 C14 C13 118.1(4) no
C15 C14 H14 121.0 no
C13 C14 H14 121.0 no
C14 C15 C10 121.3(3) no
C14 C15 C8 132.4(4) no
C10 C15 C8 106.3(3) no

loop_
_geom_bond_atom_site_label_1
_geom_bond_atom_site_label_2
_geom_bond_distance
_geom_bond_publ_flag
O1 C7 1.218(7) no
O2 C9 1.220(5) no
N1 C7 1.342(5) no
N1 N2 1.376(5) no
N1 H1n 0.8600 no
N2 C8 1.286(5) no
N3 C9 1.351(5) no
N3 C10 1.398(5) no
N3 H3n 0.8600 no
C1 C2 1.391(4) no
C1 C6 1.398(4) no
C1 C7 1.502(5) no
C2 C3 1.396(4) no
C2 H2 0.9300 no
C3 C4 1.382(4) no
C3 H3 0.9300 no
C4 C5 1.372(4) no
C4 H4 0.9300 no
C5 C6 1.398(4) no
C5 H5 0.9300 no
C6 H6 0.9300 no
C8 C15 1.458(5) no
C8 C9 1.521(6) no
C10 C11 1.387(5) no
C10 C15 1.395(6) no
C11 C12 1.385(7) no
C11 H11 0.9300 no
C12 C13 1.381(7) no
C12 H12 0.9300 no
C13 C14 1.396(5) no
C13 H13 0.9300 no
C14 C15 1.376(6) no
C14 H14 0.9300 no

loop_
_geom_hbond_atom_site_label_D
_geom_hbond_atom_site_label_H
_geom_hbond_atom_site_label_A
_geom_hbond_site_symmetry_A
_geom_hbond_distance_DH
_geom_hbond_distance_HA
_geom_hbond_distance_DA
_geom_hbond_angle_DHA
_geom_hbond_publ_flag
N1 H1n O2 . 0.86 2.01 2.699(5) 137 yes
N3 H3n O1 4_466 0.86 2.12 2.862(5) 145 yes

loop_
_geom_torsion_atom_site_label_1
_geom_torsion_atom_site_label_2
_geom_torsion_atom_site_label_3
_geom_torsion_atom_site_label_4
_geom_torsion
_geom_torsion_publ_flag
C7 N1 N2 C8 175.8(4) no
C6 C1 C2 C3 1.8(8) no
C7 C1 C2 C3 -178.0(5) no
C1 C2 C3 C4 -1.7(9) no
C2 C3 C4 C5 1.3(9) no
C3 C4 C5 C6 -1.0(9) no
C4 C5 C6 C1 1.2(8) no
C2 C1 C6 C5 -1.6(7) no
C7 C1 C6 C5 178.3(5) no
N2 N1 C7 O1 -1.4(7) no
N2 N1 C7 C1 178.7(3) no
C2 C1 C7 O1 8.0(7) no
C6 C1 C7 O1 -171.9(4) no
C2 C1 C7 N1 -172.1(4) no
C6 C1 C7 N1 8.0(6) no
N1 N2 C8 C15 -179.8(4) no
N1 N2 C8 C9 -0.3(6) no
C10 N3 C9 O2 -179.7(4) no
C10 N3 C9 C8 -0.1(5) no
N2 C8 C9 O2 -0.3(7) no
C15 C8 C9 O2 179.3(4) no
N2 C8 C9 N3 -179.9(4) no
C15 C8 C9 N3 -0.3(4) no
C9 N3 C10 C11 179.4(4) no
C9 N3 C10 C15 0.4(5) no
C15 C10 C11 C12 1.4(6) no
N3 C10 C11 C12 -177.6(4) no
C10 C11 C12 C13 -1.4(7) no
C11 C12 C13 C14 -0.2(7) no
C12 C13 C14 C15 1.8(6) no
C13 C14 C15 C10 -1.8(6) no
C13 C14 C15 C8 178.1(4) no
C11 C10 C15 C14 0.2(6) no
N3 C10 C15 C14 179.3(4) no
C11 C10 C15 C8 -179.7(4) no
N3 C10 C15 C8 -0.6(4) no
N2 C8 C15 C14 0.2(8) no
C9 C8 C15 C14 -179.4(4) no
N2 C8 C15 C10 -179.9(4) no
C9 C8 C15 C10 0.5(4) no

loop_
_cod_related_entry_id
_cod_related_entry_database
_cod_related_entry_code
1 ChemSpider 4520622
